data_2221281
loop_
_publ_author_name
'Tabatabaee, Masoumeh'
'Aghabozorg, Hossein'
'Attar Gharamaleki, Jafar'
'Sharif, Mahboubeh A.'

_publ_section_title
;
 Acridinium
 (6-carboxypyridine-2-carboxylato)(pyridine-2,6-dicarboxylato)zincate(II)
 pentahydrate
;
_journal_coeditor_code BQ2129
_journal_issue 4
_journal_name_full 'Acta Crystallographica Section E'
_journal_page_first m473
_journal_page_last m474
_journal_paper_doi 10.1107/S1600536809011106
_journal_volume 65
_journal_year 2009
_chemical_formula_iupac '(C13 H10 N) [Zn (C7 H3 N O4) (C7 H4 N O4)], 5H2 O'
_chemical_formula_moiety 'C13 H10 N +, C14 H7 N2 O8 Zn -, 5(H2 O)'
_chemical_formula_sum 'C27 H27 N3 O13 Zn'
_chemical_formula_weight 666.89
_chemical_name_systematic
;
Acridinium
(6-carboxypyridine-2-carboxylato)(pyridine-2,6-dicarboxylato)zincate(II)
pentahydrate
;
_space_group_IT_number 14
_symmetry_cell_setting monoclinic
_symmetry_space_group_name_Hall '-P 2yn'
_symmetry_space_group_name_H-M 'P 1 21/n 1'
_atom_sites_solution_hydrogens geom
_atom_sites_solution_primary direct
_atom_sites_solution_secondary difmap
_audit_creation_method SHELXL-97
_cell_angle_alpha 90.00
_cell_angle_beta 96.0510(10)
_cell_angle_gamma 90.00
_cell_formula_units_Z 4
_cell_length_a 9.6083(5)
_cell_length_b 18.9681(9)
_cell_length_c 15.5435(8)
_cell_measurement_reflns_used 8302
_cell_measurement_temperature 120(2)
_cell_measurement_theta_max 29.7
_cell_measurement_theta_min 2.2
_cell_volume 2817.0(2)
_computing_cell_refinement 'SAINT-Plus (Bruker, 1998)'
_computing_data_collection 'SMART (Bruker, 1998)'
_computing_data_reduction 'SAINT-Plus (Bruker, 1998)'
_computing_molecular_graphics 'SHELXTL (Sheldrick, 2008)'
_computing_publication_material 'SHELXTL (Sheldrick, 2008)'
_computing_structure_refinement 'SHELXTL (Sheldrick, 2008)'
_computing_structure_solution 'SHELXTL (Sheldrick, 2008)'
_diffrn_ambient_temperature 120(2)
_diffrn_measured_fraction_theta_full 0.998
_diffrn_measured_fraction_theta_max 0.998
_diffrn_measurement_device_type 'Bruker SMART 1000 CCD area-detector'
_diffrn_measurement_method \w
_diffrn_radiation_monochromator graphite
_diffrn_radiation_source 'normal-focus sealed tube'
_diffrn_radiation_type MoK\a
_diffrn_radiation_wavelength 0.71073
_diffrn_reflns_av_R_equivalents 0.0336
_diffrn_reflns_av_sigmaI/netI 0.0317
_diffrn_reflns_limit_h_max 13
_diffrn_reflns_limit_h_min -13
_diffrn_reflns_limit_k_max 25
_diffrn_reflns_limit_k_min -25
_diffrn_reflns_limit_l_max 21
_diffrn_reflns_limit_l_min -21
_diffrn_reflns_number 26948
_diffrn_reflns_theta_full 29.00
_diffrn_reflns_theta_max 29.00
_diffrn_reflns_theta_min 1.70
_exptl_absorpt_coefficient_mu 0.947
_exptl_absorpt_correction_T_max 0.879
_exptl_absorpt_correction_T_min 0.652
_exptl_absorpt_correction_type multi-scan
_exptl_absorpt_process_details '(SADABS; Sheldrick, 1998)'
_exptl_crystal_colour yellow
_exptl_crystal_density_diffrn 1.572
_exptl_crystal_density_method 'not measured'
_exptl_crystal_description prism
_exptl_crystal_F_000 1376
_exptl_crystal_size_max 0.60
_exptl_crystal_size_mid 0.14
_exptl_crystal_size_min 0.14
_refine_diff_density_max 0.868
_refine_diff_density_min -0.351
_refine_ls_extinction_method none
_refine_ls_goodness_of_fit_ref 1.055
_refine_ls_hydrogen_treatment mixed
_refine_ls_matrix_type full
_refine_ls_number_parameters 445
_refine_ls_number_reflns 7457
_refine_ls_number_restraints 0
_refine_ls_restrained_S_all 1.055
_refine_ls_R_factor_all 0.0586
_refine_ls_R_factor_gt 0.0406
_refine_ls_shift/su_max 0.002
_refine_ls_shift/su_mean 0.000
_refine_ls_structure_factor_coef Fsqd
_refine_ls_weighting_details 'calc w=1/[\s^2^(Fo^2^)+(0.0451P)^2^+2.9525P] where P=(Fo^2^+2Fc^2^)/3'
_refine_ls_weighting_scheme calc
_refine_ls_wR_factor_gt 0.0944
_refine_ls_wR_factor_ref 0.1080
_reflns_number_gt 5795
_reflns_number_total 7457
_reflns_threshold_expression I>2\s(I)
_cod_data_source_file bq2129.cif
_cod_data_source_block I
_cod_original_sg_symbol_H-M 'P 21/n'
_cod_database_code 2221281
_cod_database_fobs_code 2221281

loop_
_symmetry_equiv_pos_as_xyz
'x, y, z'
'-x+1/2, y+1/2, -z+1/2'
'-x, -y, -z'
'x-1/2, -y-1/2, z-1/2'

loop_
_atom_site_type_symbol
_atom_site_label
_atom_site_fract_x
_atom_site_fract_y
_atom_site_fract_z
_atom_site_U_iso_or_equiv
_atom_site_adp_type
_atom_site_calc_flag
_atom_site_refinement_flags
_atom_site_occupancy
_atom_site_disorder_assembly
_atom_site_disorder_group
Zn Zn1 0.49831(3) 0.093889(12) 0.701036(14) 0.01975(8) Uani d . 1 . .
O O1 0.34045(16) 0.18535(8) 0.71906(9) 0.0242(3) Uani d . 1 . .
O O2 0.23932(16) 0.23960(8) 0.82468(10) 0.0231(3) Uani d . 1 . .
H H2O 0.198(5) 0.261(2) 0.779(3) 0.092(15) Uiso d . 1 . .
O O3 0.63925(16) 0.01596(8) 0.74853(9) 0.0227(3) Uani d . 1 . .
O O4 0.73383(16) -0.03264(8) 0.87279(10) 0.0248(3) Uani d . 1 . .
O O5 0.32802(16) 0.02475(8) 0.65903(9) 0.0229(3) Uani d . 1 . .
O O6 0.20086(16) -0.01389(8) 0.53928(10) 0.0262(3) Uani d . 1 . .
O O7 0.65542(15) 0.17569(8) 0.68086(9) 0.0218(3) Uani d . 1 . .
O O8 0.74307(17) 0.23451(8) 0.57367(10) 0.0269(3) Uani d . 1 . .
N N1 0.48997(17) 0.10445(8) 0.82995(10) 0.0167(3) Uani d . 1 . .
N N2 0.48458(17) 0.10381(8) 0.57225(10) 0.0155(3) Uani d . 1 . .
C C1 0.4084(2) 0.15173(10) 0.86374(12) 0.0182(4) Uani d . 1 . .
C C2 0.4085(2) 0.15979(10) 0.95278(13) 0.0200(4) Uani d . 1 . .
H H2A 0.3487 0.1928 0.9764 0.024 Uiso calc R 1 . .
C C3 0.5000(2) 0.11747(11) 1.00590(13) 0.0222(4) Uani d . 1 . .
H H3A 0.5039 0.1219 1.0670 0.027 Uiso calc R 1 . .
C C4 0.5854(2) 0.06882(11) 0.96989(13) 0.0207(4) Uani d . 1 . .
H H4A 0.6485 0.0401 1.0057 0.025 Uiso calc R 1 . .
C C5 0.5764(2) 0.06307(10) 0.88014(12) 0.0168(4) Uani d . 1 . .
C C6 0.3236(2) 0.19449(10) 0.79562(13) 0.0191(4) Uani d . 1 . .
C C7 0.6578(2) 0.01088(10) 0.83018(13) 0.0193(4) Uani d . 1 . .
C C8 0.3880(2) 0.06609(10) 0.52419(12) 0.0170(4) Uani d . 1 . .
C C9 0.3753(2) 0.07039(11) 0.43455(12) 0.0198(4) Uani d . 1 . .
H H9A 0.3063 0.0438 0.4003 0.024 Uiso calc R 1 . .
C C10 0.4666(2) 0.11477(11) 0.39627(13) 0.0227(4) Uani d . 1 . .
H H10A 0.4619 0.1176 0.3350 0.027 Uiso calc R 1 . .
C C11 0.5645(2) 0.15491(11) 0.44730(13) 0.0213(4) Uani d . 1 . .
H H11A 0.6256 0.1862 0.4219 0.026 Uiso calc R 1 . .
C C12 0.5702(2) 0.14777(10) 0.53652(12) 0.0167(4) Uani d . 1 . .
C C13 0.2970(2) 0.02123(10) 0.57769(13) 0.0190(4) Uani d . 1 . .
C C14 0.6661(2) 0.18976(10) 0.60159(13) 0.0189(4) Uani d . 1 . .
N N3 0.76898(19) 0.21857(9) 0.84229(12) 0.0208(3) Uani d . 1 . .
H H3N 0.746(3) 0.2148(15) 0.7896(19) 0.037(8) Uiso d . 1 . .
C C15 0.6925(2) 0.26041(10) 0.88993(13) 0.0204(4) Uani d . 1 . .
C C16 0.5844(2) 0.30294(11) 0.85003(15) 0.0255(4) Uani d . 1 . .
H H16A 0.5673 0.3048 0.7887 0.031 Uiso calc R 1 . .
C C17 0.5043(3) 0.34143(11) 0.90007(16) 0.0302(5) Uani d . 1 . .
H H17A 0.4304 0.3695 0.8731 0.036 Uiso calc R 1 . .
C C18 0.5291(3) 0.34042(12) 0.99176(16) 0.0321(5) Uani d . 1 . .
H H18A 0.4708 0.3671 1.0253 0.039 Uiso calc R 1 . .
C C19 0.6361(3) 0.30137(13) 1.03178(15) 0.0311(5) Uani d . 1 . .
H H19A 0.6538 0.3021 1.0931 0.037 Uiso calc R 1 . .
C C20 0.7215(2) 0.25951(11) 0.98225(13) 0.0238(4) Uani d . 1 . .
C C21 0.8285(2) 0.21652(12) 1.01903(14) 0.0284(5) Uani d . 1 . .
H H21A 0.8496 0.2160 1.0801 0.034 Uiso calc R 1 . .
C C22 0.9057(2) 0.17410(11) 0.96824(14) 0.0263(4) Uani d . 1 . .
C C23 1.0150(3) 0.12781(14) 1.00362(18) 0.0382(6) Uani d . 1 . .
H H23A 1.0393 0.1257 1.0644 0.046 Uiso calc R 1 . .
C C24 1.0833(3) 0.08721(13) 0.9503(2) 0.0426(7) Uani d . 1 . .
H H24A 1.1552 0.0565 0.9743 0.051 Uiso calc R 1 . .
C C25 1.0502(3) 0.08954(12) 0.8598(2) 0.0397(6) Uani d . 1 . .
H H25A 1.1008 0.0606 0.8241 0.048 Uiso calc R 1 . .
C C26 0.9464(2) 0.13276(12) 0.82196(17) 0.0309(5) Uani d . 1 . .
H H26A 0.9245 0.1338 0.7609 0.037 Uiso calc R 1 . .
C C27 0.8730(2) 0.17567(11) 0.87635(14) 0.0231(4) Uani d . 1 . .
O O1W 0.84765(17) 0.32871(9) 0.69335(11) 0.0251(3) Uani d . 1 . .
H H1W1 0.815(3) 0.3033(16) 0.656(2) 0.034(8) Uiso d . 1 . .
H H2W1 0.813(4) 0.369(2) 0.681(2) 0.065(11) Uiso d . 1 . .
O O2W 0.96559(18) -0.06357(9) 0.77630(12) 0.0279(3) Uani d . 1 . .
H H1W2 0.909(3) -0.0493(17) 0.808(2) 0.045(9) Uiso d . 1 . .
H H2W2 0.940(3) -0.0417(16) 0.729(2) 0.039(8) Uiso d . 1 . .
O O3W 0.12555(19) 0.31700(9) 0.71080(10) 0.0262(3) Uani d . 1 . .
H H1W3 0.037(4) 0.3180(18) 0.708(2) 0.051(9) Uiso d . 1 . .
H H2W3 0.170(5) 0.356(2) 0.710(3) 0.084(14) Uiso d . 1 . .
O O4W 0.25508(19) -0.05822(9) 0.79542(12) 0.0302(4) Uani d . 1 . .
H H1W4 0.170(4) -0.0602(18) 0.791(2) 0.049(10) Uiso d . 1 . .
H H2W4 0.268(4) -0.0327(18) 0.755(2) 0.050(9) Uiso d . 1 . .
O O5W 0.0430(2) -0.01699(10) 0.37439(12) 0.0322(4) Uani d . 1 . .
H H1W5 -0.029(3) -0.0086(15) 0.3945(19) 0.031(7) Uiso d . 1 . .
H H2W5 0.099(4) -0.016(2) 0.421(3) 0.066(11) Uiso d . 1 . .

loop_
_atom_site_aniso_label
_atom_site_aniso_U_11
_atom_site_aniso_U_22
_atom_site_aniso_U_33
_atom_site_aniso_U_12
_atom_site_aniso_U_13
_atom_site_aniso_U_23
Zn1 0.02513(13) 0.02160(13) 0.01244(12) -0.00038(9) 0.00163(9) -0.00009(8)
O1 0.0300(8) 0.0264(7) 0.0162(7) 0.0090(6) 0.0017(6) 0.0001(6)
O2 0.0248(8) 0.0238(7) 0.0208(7) 0.0080(6) 0.0026(6) -0.0013(6)
O3 0.0293(8) 0.0239(7) 0.0149(6) 0.0062(6) 0.0015(6) -0.0021(5)
O4 0.0279(8) 0.0236(7) 0.0227(7) 0.0082(6) 0.0012(6) 0.0023(6)
O5 0.0251(7) 0.0262(7) 0.0172(7) -0.0050(6) 0.0018(6) 0.0018(6)
O6 0.0247(8) 0.0276(8) 0.0255(8) -0.0079(6) -0.0008(6) 0.0004(6)
O7 0.0266(8) 0.0233(7) 0.0152(6) -0.0052(6) 0.0011(5) -0.0005(5)
O8 0.0298(8) 0.0273(8) 0.0236(7) -0.0114(6) 0.0030(6) -0.0003(6)
N1 0.0194(8) 0.0174(7) 0.0132(7) -0.0023(6) 0.0014(6) -0.0003(6)
N2 0.0166(8) 0.0164(7) 0.0136(7) 0.0014(6) 0.0018(6) -0.0007(6)
C1 0.0195(9) 0.0177(9) 0.0178(9) -0.0024(7) 0.0030(7) -0.0010(7)
C2 0.0231(10) 0.0189(9) 0.0187(9) -0.0006(7) 0.0046(7) -0.0029(7)
C3 0.0281(10) 0.0245(10) 0.0146(9) -0.0029(8) 0.0050(8) -0.0033(7)
C4 0.0255(10) 0.0194(9) 0.0168(9) -0.0012(8) 0.0001(7) 0.0021(7)
C5 0.0172(9) 0.0153(8) 0.0178(9) -0.0021(7) 0.0005(7) -0.0008(7)
C6 0.0193(9) 0.0192(9) 0.0188(9) 0.0004(7) 0.0017(7) -0.0003(7)
C7 0.0205(9) 0.0185(9) 0.0190(9) 0.0001(7) 0.0020(7) -0.0004(7)
C8 0.0181(9) 0.0151(8) 0.0178(9) 0.0025(7) 0.0014(7) -0.0006(7)
C9 0.0212(10) 0.0210(9) 0.0168(9) -0.0002(7) -0.0007(7) -0.0027(7)
C10 0.0277(11) 0.0273(10) 0.0130(9) 0.0003(8) 0.0015(8) 0.0003(7)
C11 0.0247(10) 0.0221(9) 0.0176(9) -0.0013(8) 0.0045(8) 0.0023(7)
C12 0.0173(9) 0.0161(8) 0.0164(8) 0.0017(7) 0.0004(7) 0.0000(7)
C13 0.0200(9) 0.0170(9) 0.0203(9) 0.0007(7) 0.0031(7) 0.0007(7)
C14 0.0192(9) 0.0177(9) 0.0197(9) -0.0009(7) 0.0014(7) -0.0015(7)
N3 0.0238(9) 0.0194(8) 0.0183(8) -0.0032(7) -0.0024(7) 0.0010(6)
C15 0.0220(10) 0.0191(9) 0.0197(9) -0.0058(7) 0.0007(7) 0.0009(7)
C16 0.0284(11) 0.0206(10) 0.0267(10) -0.0008(8) -0.0011(8) 0.0020(8)
C17 0.0298(12) 0.0193(10) 0.0418(13) -0.0009(8) 0.0054(10) 0.0004(9)
C18 0.0361(13) 0.0248(11) 0.0375(13) -0.0055(9) 0.0132(10) -0.0072(9)
C19 0.0388(13) 0.0325(12) 0.0233(10) -0.0139(10) 0.0084(9) -0.0064(9)
C20 0.0277(11) 0.0225(10) 0.0206(10) -0.0095(8) 0.0006(8) 0.0002(8)
C21 0.0327(12) 0.0317(11) 0.0193(10) -0.0119(9) -0.0049(9) 0.0051(8)
C22 0.0240(10) 0.0238(10) 0.0289(11) -0.0070(8) -0.0081(8) 0.0083(8)
C23 0.0312(13) 0.0341(13) 0.0452(14) -0.0058(10) -0.0146(11) 0.0147(11)
C24 0.0259(12) 0.0279(12) 0.070(2) 0.0008(10) -0.0132(12) 0.0085(12)
C25 0.0268(12) 0.0219(11) 0.0692(19) -0.0018(9) 0.0003(12) -0.0086(11)
C26 0.0247(11) 0.0251(11) 0.0424(13) -0.0023(9) 0.0014(10) -0.0060(9)
C27 0.0213(10) 0.0190(9) 0.0280(10) -0.0059(8) -0.0028(8) 0.0014(8)
O1W 0.0268(8) 0.0240(8) 0.0233(8) -0.0020(6) -0.0036(6) -0.0009(6)
O2W 0.0274(8) 0.0299(8) 0.0273(8) 0.0023(7) 0.0068(7) -0.0007(7)
O3W 0.0239(8) 0.0250(8) 0.0290(8) 0.0035(6) -0.0010(6) -0.0002(6)
O4W 0.0274(9) 0.0298(9) 0.0341(9) 0.0025(7) 0.0064(7) 0.0095(7)
O5W 0.0264(9) 0.0412(10) 0.0288(9) -0.0026(7) 0.0019(7) 0.0048(7)

loop_
_atom_type_symbol
_atom_type_description
_atom_type_scat_dispersion_real
_atom_type_scat_dispersion_imag
_atom_type_scat_source
C C 0.0033 0.0016 'International Tables Vol C Tables 4.2.6.8 and 6.1.1.4'
H H 0.0000 0.0000 'International Tables Vol C Tables 4.2.6.8 and 6.1.1.4'
N N 0.0061 0.0033 'International Tables Vol C Tables 4.2.6.8 and 6.1.1.4'
O O 0.0106 0.0060 'International Tables Vol C Tables 4.2.6.8 and 6.1.1.4'
Zn Zn 0.2839 1.4301 'International Tables Vol C Tables 4.2.6.8 and 6.1.1.4'

loop_
_geom_angle_atom_site_label_1
_geom_angle_atom_site_label_2
_geom_angle_atom_site_label_3
_geom_angle_site_symmetry_1
_geom_angle_site_symmetry_3
_geom_angle
_geom_angle_publ_flag
N2 Zn1 N1 . . 167.38(7) ?
N2 Zn1 O3 . . 113.11(6) ?
N1 Zn1 O3 . . 79.15(6) ?
N2 Zn1 O5 . . 77.60(6) ?
N1 Zn1 O5 . . 104.68(6) ?
O3 Zn1 O5 . . 96.92(6) ?
N2 Zn1 O7 . . 76.47(6) ?
N1 Zn1 O7 . . 99.78(6) ?
O3 Zn1 O7 . . 96.89(6) ?
O5 Zn1 O7 . . 153.75(5) ?
N2 Zn1 O1 . . 94.29(6) ?
N1 Zn1 O1 . . 73.40(6) ?
O3 Zn1 O1 . . 152.55(5) ?
O5 Zn1 O1 . . 90.37(6) ?
O7 Zn1 O1 . . 87.57(6) ?
C6 O1 Zn1 . . 111.93(13) ?
C6 O2 H2O . . 106(3) ?
C7 O3 Zn1 . . 115.21(12) ?
C13 O5 Zn1 . . 115.26(12) ?
C14 O7 Zn1 . . 114.18(12) ?
C5 N1 C1 . . 121.40(17) ?
C5 N1 Zn1 . . 115.70(13) ?
C1 N1 Zn1 . . 122.84(13) ?
C12 N2 C8 . . 121.65(16) ?
C12 N2 Zn1 . . 119.81(13) ?
C8 N2 Zn1 . . 118.53(13) ?
N1 C1 C2 . . 121.71(18) ?
N1 C1 C6 . . 112.49(16) ?
C2 C1 C6 . . 125.77(18) ?
C1 C2 C3 . . 117.39(18) ?
C1 C2 H2A . . 121.3 ?
C3 C2 H2A . . 121.3 ?
C4 C3 C2 . . 120.34(18) ?
C4 C3 H3A . . 119.8 ?
C2 C3 H3A . . 119.8 ?
C3 C4 C5 . . 118.55(18) ?
C3 C4 H4A . . 120.7 ?
C5 C4 H4A . . 120.7 ?
N1 C5 C4 . . 120.58(18) ?
N1 C5 C7 . . 113.94(16) ?
C4 C5 C7 . . 125.47(18) ?
O1 C6 O2 . . 125.66(19) ?
O1 C6 C1 . . 119.23(18) ?
O2 C6 C1 . . 115.09(17) ?
O4 C7 O3 . . 126.57(19) ?
O4 C7 C5 . . 117.59(17) ?
O3 C7 C5 . . 115.84(17) ?
N2 C8 C9 . . 120.81(18) ?
N2 C8 C13 . . 113.42(16) ?
C9 C8 C13 . . 125.76(18) ?
C8 C9 C10 . . 118.12(18) ?
C8 C9 H9A . . 120.9 ?
C10 C9 H9A . . 120.9 ?
C11 C10 C9 . . 120.35(18) ?
C11 C10 H10A . . 119.8 ?
C9 C10 H10A . . 119.8 ?
C12 C11 C10 . . 117.95(19) ?
C12 C11 H11A . . 121.0 ?
C10 C11 H11A . . 121.0 ?
N2 C12 C11 . . 121.08(18) ?
N2 C12 C14 . . 114.08(16) ?
C11 C12 C14 . . 124.79(18) ?
O6 C13 O5 . . 126.33(19) ?
O6 C13 C8 . . 118.50(17) ?
O5 C13 C8 . . 115.16(17) ?
O8 C14 O7 . . 126.56(18) ?
O8 C14 C12 . . 118.05(17) ?
O7 C14 C12 . . 115.37(17) ?
C27 N3 C15 . . 124.05(19) ?
C27 N3 H3N . . 116(2) ?
C15 N3 H3N . . 119(2) ?
N3 C15 C16 . . 120.89(19) ?
N3 C15 C20 . . 118.76(19) ?
C16 C15 C20 . . 120.3(2) ?
C17 C16 C15 . . 119.4(2) ?
C17 C16 H16A . . 120.3 ?
C15 C16 H16A . . 120.3 ?
C16 C17 C18 . . 121.4(2) ?
C16 C17 H17A . . 119.3 ?
C18 C17 H17A . . 119.3 ?
C19 C18 C17 . . 120.3(2) ?
C19 C18 H18A . . 119.9 ?
C17 C18 H18A . . 119.9 ?
C18 C19 C20 . . 120.4(2) ?
C18 C19 H19A . . 119.8 ?
C20 C19 H19A . . 119.8 ?
C21 C20 C19 . . 123.3(2) ?
C21 C20 C15 . . 118.5(2) ?
C19 C20 C15 . . 118.2(2) ?
C20 C21 C22 . . 121.4(2) ?
C20 C21 H21A . . 119.3 ?
C22 C21 H21A . . 119.3 ?
C21 C22 C27 . . 118.6(2) ?
C21 C22 C23 . . 123.2(2) ?
C27 C22 C23 . . 118.1(2) ?
C24 C23 C22 . . 119.9(2) ?
C24 C23 H23A . . 120.1 ?
C22 C23 H23A . . 120.1 ?
C23 C24 C25 . . 121.4(2) ?
C23 C24 H24A . . 119.3 ?
C25 C24 H24A . . 119.3 ?
C26 C25 C24 . . 121.5(3) ?
C26 C25 H25A . . 119.2 ?
C24 C25 H25A . . 119.2 ?
C25 C26 C27 . . 118.2(2) ?
C25 C26 H26A . . 120.9 ?
C27 C26 H26A . . 120.9 ?
N3 C27 C26 . . 120.4(2) ?
N3 C27 C22 . . 118.6(2) ?
C26 C27 C22 . . 120.9(2) ?
H1W1 O1W H2W1 . . 105(3) ?
H1W2 O2W H2W2 . . 102(3) ?
H1W3 O3W H2W3 . . 119(4) ?
H1W4 O4W H2W4 . . 101(3) ?
H1W5 O5W H2W5 . . 99(3) ?

loop_
_geom_bond_atom_site_label_1
_geom_bond_atom_site_label_2
_geom_bond_site_symmetry_2
_geom_bond_distance
_geom_bond_publ_flag
Zn1 N2 . 2.0011(16) yes
Zn1 N1 . 2.0238(16) yes
Zn1 O3 . 2.0864(14) yes
Zn1 O5 . 2.1443(15) yes
Zn1 O7 . 2.2100(14) yes
Zn1 O1 . 2.3406(14) yes
O1 C6 . 1.230(2) ?
O2 C6 . 1.292(2) ?
O2 H2O . 0.87(5) ?
O3 C7 . 1.267(2) ?
O4 C7 . 1.246(2) ?
O5 C13 . 1.270(2) ?
O6 C13 . 1.240(2) ?
O7 C14 . 1.275(2) ?
O8 C14 . 1.234(2) ?
N1 C5 . 1.334(2) ?
N1 C1 . 1.335(2) ?
N2 C12 . 1.333(2) ?
N2 C8 . 1.336(2) ?
C1 C2 . 1.392(3) ?
C1 C6 . 1.503(3) ?
C2 C3 . 1.395(3) ?
C2 H2A . 0.9500 ?
C3 C4 . 1.391(3) ?
C3 H3A . 0.9500 ?
C4 C5 . 1.393(3) ?
C4 H4A . 0.9500 ?
C5 C7 . 1.524(3) ?
C8 C9 . 1.388(3) ?
C8 C13 . 1.527(3) ?
C9 C10 . 1.394(3) ?
C9 H9A . 0.9500 ?
C10 C11 . 1.392(3) ?
C10 H10A . 0.9500 ?
C11 C12 . 1.389(3) ?
C11 H11A . 0.9500 ?
C12 C14 . 1.520(3) ?
N3 C27 . 1.352(3) ?
N3 C15 . 1.354(3) ?
N3 H3N . 0.83(3) ?
C15 C16 . 1.407(3) ?
C15 C20 . 1.433(3) ?
C16 C17 . 1.362(3) ?
C16 H16A . 0.9500 ?
C17 C18 . 1.420(4) ?
C17 H17A . 0.9500 ?
C18 C19 . 1.363(4) ?
C18 H18A . 0.9500 ?
C19 C20 . 1.425(3) ?
C19 H19A . 0.9500 ?
C20 C21 . 1.387(3) ?
C21 C22 . 1.395(3) ?
C21 H21A . 0.9500 ?
C22 C27 . 1.430(3) ?
C22 C23 . 1.433(3) ?
C23 C24 . 1.351(4) ?
C23 H23A . 0.9500 ?
C24 C25 . 1.411(4) ?
C24 H24A . 0.9500 ?
C25 C26 . 1.374(4) ?
C25 H25A . 0.9500 ?
C26 C27 . 1.414(3) ?
C26 H26A . 0.9500 ?
O1W H1W1 . 0.79(3) ?
O1W H2W1 . 0.84(4) ?
O2W H1W2 . 0.82(3) ?
O2W H2W2 . 0.85(3) ?
O3W H1W3 . 0.85(4) ?
O3W H2W3 . 0.85(5) ?
O4W H1W4 . 0.82(4) ?
O4W H2W4 . 0.81(4) ?
O5W H1W5 . 0.80(3) ?
O5W H2W5 . 0.86(4) ?

loop_
_geom_hbond_atom_site_label_D
_geom_hbond_atom_site_label_H
_geom_hbond_atom_site_label_A
_geom_hbond_site_symmetry_A
_geom_hbond_distance_DH
_geom_hbond_distance_HA
_geom_hbond_distance_DA
_geom_hbond_angle_DHA
_geom_hbond_publ_flag
O2 H2O O3W . 0.88(4) 1.61(4) 2.465(2) 166(4) y
N3 H3N O7 . 0.83(3) 1.96(3) 2.752(2) 159(3) y
O1W H1W1 O8 . 0.79(3) 1.91(3) 2.696(2) 174(3) y
O1W H2W1 O4 2_656 0.85(4) 2.07(4) 2.901(2) 165(3) y
O2W H1W2 O4 . 0.82(3) 2.07(3) 2.873(2) 166(3) y
O2W H2W2 O5W 3_656 0.86(3) 1.98(3) 2.791(3) 158(3) y
O3W H1W3 O1W 1_455 0.85(4) 1.82(4) 2.665(2) 173(3) y
O3W H2W3 O4W 2_556 0.85(4) 1.78(4) 2.636(2) 174(5) y
O4W H1W4 O2W 1_455 0.81(4) 1.95(4) 2.768(3) 178(3) y
O4W H2W4 O5 . 0.81(3) 1.98(3) 2.788(2) 172(4) y
O5W H1W5 O6 3_556 0.80(3) 2.08(3) 2.880(2) 173(3) y
O5W H2W5 O6 . 0.86(4) 1.99(5) 2.838(2) 171(4) y

loop_
_geom_torsion_atom_site_label_1
_geom_torsion_atom_site_label_2
_geom_torsion_atom_site_label_3
_geom_torsion_atom_site_label_4
_geom_torsion_site_symmetry_1
_geom_torsion_site_symmetry_2
_geom_torsion_site_symmetry_3
_geom_torsion_site_symmetry_4
_geom_torsion
_geom_torsion_publ_flag
N2 Zn1 O1 C6 . . . . -179.71(14) ?
N1 Zn1 O1 C6 . . . . -2.52(14) ?
O3 Zn1 O1 C6 . . . . -3.2(2) ?
O5 Zn1 O1 C6 . . . . 102.70(14) ?
O7 Zn1 O1 C6 . . . . -103.48(14) ?
N2 Zn1 O3 C7 . . . . 175.78(14) ?
N1 Zn1 O3 C7 . . . . -1.10(14) ?
O5 Zn1 O3 C7 . . . . -104.79(15) ?
O7 Zn1 O3 C7 . . . . 97.59(14) ?
O1 Zn1 O3 C7 . . . . -0.5(2) ?
N2 Zn1 O5 C13 . . . . 0.03(14) ?
N1 Zn1 O5 C13 . . . . 167.26(14) ?
O3 Zn1 O5 C13 . . . . -112.19(14) ?
O7 Zn1 O5 C13 . . . . 9.1(2) ?
O1 Zn1 O5 C13 . . . . 94.34(14) ?
N2 Zn1 O7 C14 . . . . -1.10(13) ?
N1 Zn1 O7 C14 . . . . -168.79(14) ?
O3 Zn1 O7 C14 . . . . 111.08(14) ?
O5 Zn1 O7 C14 . . . . -10.2(2) ?
O1 Zn1 O7 C14 . . . . -96.10(14) ?
N2 Zn1 N1 C5 . . . . -163.5(3) ?
O3 Zn1 N1 C5 . . . . 3.30(13) ?
O5 Zn1 N1 C5 . . . . 97.69(14) ?
O7 Zn1 N1 C5 . . . . -91.92(14) ?
O1 Zn1 N1 C5 . . . . -176.39(15) ?
N2 Zn1 N1 C1 . . . . 13.6(4) ?
O3 Zn1 N1 C1 . . . . -179.60(16) ?
O5 Zn1 N1 C1 . . . . -85.21(15) ?
O7 Zn1 N1 C1 . . . . 85.18(15) ?
O1 Zn1 N1 C1 . . . . 0.71(14) ?
N1 Zn1 N2 C12 . . . . 76.6(3) ?
O3 Zn1 N2 C12 . . . . -89.25(15) ?
O5 Zn1 N2 C12 . . . . 178.44(15) ?
O7 Zn1 N2 C12 . . . . 2.55(14) ?
O1 Zn1 N2 C12 . . . . 89.01(14) ?
N1 Zn1 N2 C8 . . . . -102.9(3) ?
O3 Zn1 N2 C8 . . . . 91.25(14) ?
O5 Zn1 N2 C8 . . . . -1.06(13) ?
O7 Zn1 N2 C8 . . . . -176.94(15) ?
O1 Zn1 N2 C8 . . . . -90.49(14) ?
C5 N1 C1 C2 . . . . -0.5(3) ?
Zn1 N1 C1 C2 . . . . -177.47(14) ?
C5 N1 C1 C6 . . . . 177.80(17) ?
Zn1 N1 C1 C6 . . . . 0.9(2) ?
N1 C1 C2 C3 . . . . 1.4(3) ?
C6 C1 C2 C3 . . . . -176.73(19) ?
C1 C2 C3 C4 . . . . -0.8(3) ?
C2 C3 C4 C5 . . . . -0.6(3) ?
C1 N1 C5 C4 . . . . -0.9(3) ?
Zn1 N1 C5 C4 . . . . 176.22(14) ?
C1 N1 C5 C7 . . . . 178.16(17) ?
Zn1 N1 C5 C7 . . . . -4.7(2) ?
C3 C4 C5 N1 . . . . 1.5(3) ?
C3 C4 C5 C7 . . . . -177.51(19) ?
Zn1 O1 C6 O2 . . . . -177.61(16) ?
Zn1 O1 C6 C1 . . . . 3.8(2) ?
N1 C1 C6 O1 . . . . -3.4(3) ?
C2 C1 C6 O1 . . . . 174.9(2) ?
N1 C1 C6 O2 . . . . 177.91(17) ?
C2 C1 C6 O2 . . . . -3.8(3) ?
Zn1 O3 C7 O4 . . . . 178.12(17) ?
Zn1 O3 C7 C5 . . . . -1.0(2) ?
N1 C5 C7 O4 . . . . -175.43(18) ?
C4 C5 C7 O4 . . . . 3.6(3) ?
N1 C5 C7 O3 . . . . 3.8(3) ?
C4 C5 C7 O3 . . . . -177.18(19) ?
C12 N2 C8 C9 . . . . 1.3(3) ?
Zn1 N2 C8 C9 . . . . -179.21(14) ?
C12 N2 C8 C13 . . . . -177.72(16) ?
Zn1 N2 C8 C13 . . . . 1.8(2) ?
N2 C8 C9 C10 . . . . 0.4(3) ?
C13 C8 C9 C10 . . . . 179.29(18) ?
C8 C9 C10 C11 . . . . -1.8(3) ?
C9 C10 C11 C12 . . . . 1.6(3) ?
C8 N2 C12 C11 . . . . -1.5(3) ?
Zn1 N2 C12 C11 . . . . 178.99(14) ?
C8 N2 C12 C14 . . . . 176.01(16) ?
Zn1 N2 C12 C14 . . . . -3.5(2) ?
C10 C11 C12 N2 . . . . 0.0(3) ?
C10 C11 C12 C14 . . . . -177.22(19) ?
Zn1 O5 C13 O6 . . . . -178.26(17) ?
Zn1 O5 C13 C8 . . . . 0.8(2) ?
N2 C8 C13 O6 . . . . 177.49(17) ?
C9 C8 C13 O6 . . . . -1.5(3) ?
N2 C8 C13 O5 . . . . -1.7(2) ?
C9 C8 C13 O5 . . . . 179.34(19) ?
Zn1 O7 C14 O8 . . . . 177.92(17) ?
Zn1 O7 C14 C12 . . . . -0.3(2) ?
N2 C12 C14 O8 . . . . -176.04(18) ?
C11 C12 C14 O8 . . . . 1.4(3) ?
N2 C12 C14 O7 . . . . 2.3(2) ?
C11 C12 C14 O7 . . . . 179.78(19) ?
C27 N3 C15 C16 . . . . -179.05(19) ?
C27 N3 C15 C20 . . . . -0.4(3) ?
N3 C15 C16 C17 . . . . 176.4(2) ?
C20 C15 C16 C17 . . . . -2.2(3) ?
C15 C16 C17 C18 . . . . 1.0(3) ?
C16 C17 C18 C19 . . . . 1.1(3) ?
C17 C18 C19 C20 . . . . -1.9(3) ?
C18 C19 C20 C21 . . . . -177.4(2) ?
C18 C19 C20 C15 . . . . 0.7(3) ?
N3 C15 C20 C21 . . . . 1.0(3) ?
C16 C15 C20 C21 . . . . 179.63(19) ?
N3 C15 C20 C19 . . . . -177.22(18) ?
C16 C15 C20 C19 . . . . 1.4(3) ?
C19 C20 C21 C22 . . . . 177.2(2) ?
C15 C20 C21 C22 . . . . -0.9(3) ?
C20 C21 C22 C27 . . . . 0.2(3) ?
C20 C21 C22 C23 . . . . -178.6(2) ?
C21 C22 C23 C24 . . . . 178.6(2) ?
C27 C22 C23 C24 . . . . -0.2(3) ?
C22 C23 C24 C25 . . . . 0.4(4) ?
C23 C24 C25 C26 . . . . -0.5(4) ?
C24 C25 C26 C27 . . . . 0.3(4) ?
C15 N3 C27 C26 . . . . 178.98(19) ?
C15 N3 C27 C22 . . . . -0.3(3) ?
C25 C26 C27 N3 . . . . -179.3(2) ?
C25 C26 C27 C22 . . . . -0.1(3) ?
C21 C22 C27 N3 . . . . 0.4(3) ?
C23 C22 C27 N3 . . . . 179.27(19) ?
C21 C22 C27 C26 . . . . -178.9(2) ?
C23 C22 C27 C26 . . . . 0.0(3) ?
